data_7122916
loop_
_publ_author_name
'Carreras, Lucas'
'Benet-Buchholz, Jordi'
'Franconetti, Antonio'
'Frontera, Antonio'
'van Leeuwen, Piet W.N.M.'
'Vidal-Ferran, Anton'

_publ_section_title
;
 Halogen Bonding Effects on the Outcome of Reactions at Metal Centres
;
_journal_name_full 'Chemical Communications'
_journal_paper_doi 10.1039/C8CC08884E
_journal_year 2019
_chemical_formula_sum 'C24 H17 F4 I O3 P Rh'
_chemical_formula_weight 690.16
_space_group_IT_number 14
_space_group_name_Hall '-P 2yn'
_symmetry_cell_setting monoclinic
_symmetry_space_group_name_Hall '-P 2yn'
_symmetry_space_group_name_H-M 'P 1 21/n 1'
_atom_sites_solution_hydrogens geom
_audit_creation_method SHELXL-2014/7
_audit_update_record
;
2018-10-22 deposited with the CCDC.
2019-01-31 downloaded from the CCDC.
;
_cell_angle_alpha 90
_cell_angle_beta 98.1649(8)
_cell_angle_gamma 90
_cell_formula_units_Z 4
_cell_length_a 9.3666(3)
_cell_length_b 16.2246(5)
_cell_length_c 15.3879(5)
_cell_measurement_reflns_used 7145
_cell_measurement_temperature 100(2)
_cell_measurement_theta_max 31.74
_cell_measurement_theta_min 2.40
_cell_volume 2314.78(13)
_computing_cell_refinement 'Bruker APEX3 v2015.9-0'
_computing_data_collection 'Bruker APEX3 v2015.9-0'
_computing_data_reduction 'Bruker SAINT V8.35A'
_computing_molecular_graphics
;
 SHELXle: C.B. Huebschle, G.M. Sheldrick & B. Dittrich
 J.Appl.Cryst. (2011) 44, 1281-1284.
;
_computing_publication_material 'XCIF, SHELXL-2014/7 (Sheldrick, 2014)'
_computing_structure_refinement 'SHELXL-2014/7 (Sheldrick, 2014)'
_computing_structure_solution 'SHELXT V2014/4 (Sheldrick 2014)'
_diffrn_ambient_temperature 100(2)
_diffrn_detector_area_resol_mean 512
_diffrn_detector_type '4K CCD area detector APEX II'
_diffrn_measured_fraction_theta_full 1.000
_diffrn_measured_fraction_theta_max 0.937
_diffrn_measurement_device_type 'APEX DUO Kappa 4-axis goniometer'
_diffrn_measurement_method
;
 Fullsphere data collection, phi and omega scans
;
_diffrn_measurement_specimen_support 'magnetic support with MicroMount'
_diffrn_radiation_monochromator 'Quazar MX Multilayer Optics'
_diffrn_radiation_type MoK\a
_diffrn_radiation_wavelength 0.71073
_diffrn_reflns_av_unetI/netI 0.0448
_diffrn_reflns_Laue_measured_fraction_full 1.000
_diffrn_reflns_Laue_measured_fraction_max 0.937
_diffrn_reflns_limit_h_max 13
_diffrn_reflns_limit_h_min -14
_diffrn_reflns_limit_k_max 24
_diffrn_reflns_limit_k_min 0
_diffrn_reflns_limit_l_max 23
_diffrn_reflns_limit_l_min 0
_diffrn_reflns_number 12706
_diffrn_reflns_point_group_measured_fraction_full 1.000
_diffrn_reflns_point_group_measured_fraction_max 0.937
_diffrn_reflns_theta_full 25.242
_diffrn_reflns_theta_max 32.593
_diffrn_reflns_theta_min 2.404
_diffrn_source 'Microfocus source E025 IuS'
_diffrn_source_current 0.6
_diffrn_source_power 50
_diffrn_source_size '0.2 mm x 0.2 mm fine focus'
_diffrn_source_type 'Bruker APEX DUO'
_exptl_absorpt_coefficient_mu 2.198
_exptl_absorpt_correction_T_max 0.937
_exptl_absorpt_correction_T_min 0.721
_exptl_absorpt_correction_type multi-scan
_exptl_absorpt_process_details
; 
 TWINABS Version 2008/0 Bruker-Nonius
 Blessing, Acta Cryst. (1995) A51 33-38
;
_exptl_crystal_colour yellow
_exptl_crystal_density_diffrn 1.980
_exptl_crystal_description needle
_exptl_crystal_F_000 1336
_exptl_crystal_size_max 0.25
_exptl_crystal_size_mid 0.05
_exptl_crystal_size_min 0.03
_refine_diff_density_max 1.211
_refine_diff_density_min -1.147
_refine_diff_density_rms 0.132
_refine_ls_extinction_method none
_refine_ls_goodness_of_fit_ref 1.045
_refine_ls_hydrogen_treatment constr
_refine_ls_matrix_type full
_refine_ls_number_parameters 310
_refine_ls_number_reflns 12706
_refine_ls_number_restraints 0
_refine_ls_restrained_S_all 1.045
_refine_ls_R_factor_all 0.0400
_refine_ls_R_factor_gt 0.0334
_refine_ls_shift/su_max 0.003
_refine_ls_shift/su_mean 0.000
_refine_ls_structure_factor_coef Fsqd
_refine_ls_weighting_details 'w=1/[\s^2^(Fo^2^)+(0.0353P)^2^+1.4382P] where P=(Fo^2^+2Fc^2^)/3'
_refine_ls_weighting_scheme calc
_refine_ls_wR_factor_gt 0.0760
_refine_ls_wR_factor_ref 0.0796
_reflns_Friedel_coverage 0.000
_reflns_number_gt 11223
_reflns_number_total 12706
_reflns_threshold_expression 'I > 2\s(I)'
_cod_data_source_file c8cc08884e2.cif
_cod_data_source_block mo_LCAR132yp_05
_cod_depositor_comments
;
The following automatic conversions were performed:

'_symmetry_cell_setting' value 'Monoclinic' changed to 'monoclinic'
according to
/home/data/users/saulius/crontab/automatic-downloads/rss-feeds/RSC/lib/dictionaries/cif_core.dic
dictionary named 'cif_core.dic' version 2.4.2 from 2011-04-26.

'_exptl_absorpt_correction_type' value 'Multi-scan' changed to
'multi-scan' according to
/home/data/users/saulius/crontab/automatic-downloads/rss-feeds/RSC/lib/dictionaries/cif_core.dic
dictionary named 'cif_core.dic' version 2.4.2 from 2011-04-26.

Automatic conversion script
Id: cif_fix_values 4973 2017-02-22 13:04:09Z antanas 
;
_cod_original_sg_symbol_H-M P2(1)/n
_cod_database_code 7122916
_shelx_shelxl_version_number 2014/7
_shelx_space_group_comment
;
The symmetry employed for this shelxl refinement is uniquely defined
by the following loop, which should always be used as a source of
symmetry information in preference to the above space-group names.
They are only intended as comments.
;
_shelx_estimated_absorpt_t_min 0.610
_shelx_estimated_absorpt_t_max 0.937

loop_
_space_group_symop_operation_xyz
'x, y, z'
'-x+1/2, y+1/2, -z+1/2'
'-x, -y, -z'
'x-1/2, -y-1/2, z-1/2'

loop_
_atom_site_label
_atom_site_type_symbol
_atom_site_fract_x
_atom_site_fract_y
_atom_site_fract_z
_atom_site_U_iso_or_equiv
_atom_site_adp_type
_atom_site_occupancy
_atom_site_site_symmetry_order
_atom_site_calc_flag
_atom_site_refinement_flags_posn
_atom_site_refinement_flags_adp
Rh1 Rh 0.52892(2) 0.86559(2) 0.85212(2) 0.00890(5) Uani 1 1 d . .
I1 I 0.43048(2) 0.92372(2) 1.08028(2) 0.01511(5) Uani 1 1 d . .
P1 P 0.63924(7) 0.79218(4) 0.96599(4) 0.00898(12) Uani 1 1 d . .
O1 O 0.3365(2) 0.81722(13) 0.87369(14) 0.0152(4) Uani 1 1 d . .
O2 O 0.4207(2) 0.93086(13) 0.74786(13) 0.0137(4) Uani 1 1 d . .
O3 O 0.8094(2) 0.91933(14) 0.80319(14) 0.0191(4) Uani 1 1 d . .
C1 C 0.4997(3) 0.74447(16) 1.02371(17) 0.0105(5) Uani 1 1 d . .
C2 C 0.4682(3) 0.66079(16) 1.02012(18) 0.0112(5) Uani 1 1 d . .
C3 C 0.3558(3) 0.62676(16) 1.05814(18) 0.0128(5) Uani 1 1 d . .
C4 C 0.2673(3) 0.67710(17) 1.09857(18) 0.0122(5) Uani 1 1 d . .
C5 C 0.2931(3) 0.76077(17) 1.10102(17) 0.0125(5) Uani 1 1 d . .
C6 C 0.4084(3) 0.79533(16) 1.06637(18) 0.0121(5) Uani 1 1 d . .
C7 C 0.7574(3) 0.84100(16) 1.05606(17) 0.0106(5) Uani 1 1 d . .
C8 C 0.7747(3) 0.80708(17) 1.14030(19) 0.0139(5) Uani 1 1 d . .
H8 H 0.7235 0.7586 1.1515 0.017 Uiso 1 1 calc R U
C9 C 0.8666(3) 0.84428(19) 1.20762(19) 0.0171(6) Uani 1 1 d . .
H9 H 0.8786 0.8210 1.2649 0.021 Uiso 1 1 calc R U
C10 C 0.9416(3) 0.91580(19) 1.1915(2) 0.0172(6) Uani 1 1 d . .
H10 H 1.0036 0.9417 1.2377 0.021 Uiso 1 1 calc R U
C11 C 0.9248(3) 0.94873(19) 1.1077(2) 0.0169(6) Uani 1 1 d . .
H11 H 0.9769 0.9969 1.0965 0.020 Uiso 1 1 calc R U
C12 C 0.8329(3) 0.91226(17) 1.04002(19) 0.0130(5) Uani 1 1 d . .
H12 H 0.8213 0.9357 0.9829 0.016 Uiso 1 1 calc R U
C13 C 0.7508(3) 0.70840(16) 0.93326(17) 0.0097(5) Uani 1 1 d . .
C14 C 0.8599(3) 0.67052(16) 0.99094(18) 0.0120(5) Uani 1 1 d . .
H14 H 0.8821 0.6900 1.0495 0.014 Uiso 1 1 calc R U
C15 C 0.9362(3) 0.60449(17) 0.9629(2) 0.0144(5) Uani 1 1 d . .
H15 H 1.0102 0.5790 1.0025 0.017 Uiso 1 1 calc R U
C16 C 0.9047(3) 0.57551(17) 0.8774(2) 0.0148(5) Uani 1 1 d . .
H16 H 0.9552 0.5294 0.8589 0.018 Uiso 1 1 calc R U
C17 C 0.7994(3) 0.61412(17) 0.81898(19) 0.0147(5) Uani 1 1 d . .
H17 H 0.7792 0.5952 0.7601 0.018 Uiso 1 1 calc R U
C18 C 0.7231(3) 0.68079(17) 0.84660(18) 0.0133(5) Uani 1 1 d . .
H18 H 0.6520 0.7076 0.8062 0.016 Uiso 1 1 calc R U
C19 C 0.0913(4) 0.7843(2) 0.8628(3) 0.0312(8) Uani 1 1 d . .
H19A H 0.1144 0.7253 0.8651 0.047 Uiso 1 1 calc R U
H19B H 0.0015 0.7933 0.8228 0.047 Uiso 1 1 calc R U
H19C H 0.0796 0.8037 0.9216 0.047 Uiso 1 1 calc R U
C20 C 0.2119(3) 0.83115(18) 0.8302(2) 0.0163(5) Uani 1 1 d . .
C21 C 0.1822(3) 0.88443(18) 0.7593(2) 0.0155(5) Uani 1 1 d . .
H21 H 0.0844 0.8893 0.7330 0.019 Uiso 1 1 calc R U
C22 C 0.2847(3) 0.93171(17) 0.72322(18) 0.0121(5) Uani 1 1 d . .
C23 C 0.2345(3) 0.9888(2) 0.64804(19) 0.0188(6) Uani 1 1 d . .
H23A H 0.2734 1.0441 0.6616 0.028 Uiso 1 1 calc R U
H23B H 0.1289 0.9910 0.6388 0.028 Uiso 1 1 calc R U
H23C H 0.2686 0.9683 0.5947 0.028 Uiso 1 1 calc R U
C24 C 0.7020(3) 0.89919(17) 0.82490(18) 0.0125(5) Uani 1 1 d . .
F1 F 0.5433(2) 0.60721(10) 0.97787(13) 0.0190(4) Uani 1 1 d . .
F2 F 0.3334(2) 0.54538(10) 1.05511(12) 0.0196(4) Uani 1 1 d . .
F3 F 0.15670(18) 0.64570(11) 1.13384(11) 0.0163(3) Uani 1 1 d . .
F4 F 0.19926(19) 0.80816(11) 1.13707(12) 0.0187(4) Uani 1 1 d . .

loop_
_atom_site_aniso_label
_atom_site_aniso_U_11
_atom_site_aniso_U_22
_atom_site_aniso_U_33
_atom_site_aniso_U_23
_atom_site_aniso_U_13
_atom_site_aniso_U_12
Rh1 0.00748(9) 0.00907(9) 0.01032(9) 0.00057(7) 0.00183(7) -0.00018(7)
I1 0.01740(9) 0.00834(8) 0.02175(10) -0.00083(6) 0.01018(7) 0.00063(6)
P1 0.0083(3) 0.0083(3) 0.0106(3) -0.0001(2) 0.0022(2) 0.0000(2)
O1 0.0098(9) 0.0161(9) 0.0195(10) 0.0039(8) 0.0012(8) -0.0017(8)
O2 0.0103(9) 0.0167(9) 0.0139(9) 0.0033(7) 0.0005(7) 0.0009(8)
O3 0.0134(10) 0.0255(11) 0.0190(10) 0.0000(9) 0.0043(8) -0.0040(9)
C1 0.0115(12) 0.0101(11) 0.0101(11) 0.0002(9) 0.0022(9) -0.0005(10)
C2 0.0107(11) 0.0092(11) 0.0138(12) -0.0020(9) 0.0021(10) 0.0006(10)
C3 0.0136(12) 0.0098(11) 0.0145(12) -0.0007(9) 0.0005(10) -0.0037(10)
C4 0.0105(11) 0.0151(12) 0.0114(11) 0.0016(9) 0.0033(9) -0.0037(10)
C5 0.0127(12) 0.0135(12) 0.0121(12) -0.0017(9) 0.0049(10) 0.0016(10)
C6 0.0155(12) 0.0076(11) 0.0135(12) -0.0003(9) 0.0034(10) -0.0003(10)
C7 0.0104(11) 0.0093(11) 0.0119(11) -0.0011(9) 0.0011(9) 0.0012(10)
C8 0.0149(12) 0.0114(11) 0.0152(12) 0.0013(10) 0.0018(10) -0.0003(10)
C9 0.0182(14) 0.0189(13) 0.0142(12) -0.0005(10) 0.0027(11) 0.0036(12)
C10 0.0144(13) 0.0193(14) 0.0169(13) -0.0062(11) -0.0011(11) -0.0002(11)
C11 0.0150(13) 0.0170(13) 0.0185(13) -0.0005(11) 0.0020(11) -0.0032(11)
C12 0.0119(12) 0.0141(12) 0.0138(12) 0.0000(10) 0.0040(10) -0.0005(10)
C13 0.0078(11) 0.0089(10) 0.0126(11) -0.0007(9) 0.0026(9) -0.0004(9)
C14 0.0117(12) 0.0104(11) 0.0137(12) -0.0002(9) 0.0010(10) 0.0004(10)
C15 0.0119(12) 0.0104(11) 0.0207(13) 0.0003(10) 0.0023(10) 0.0012(10)
C16 0.0138(13) 0.0105(11) 0.0211(14) -0.0016(10) 0.0064(11) 0.0010(10)
C17 0.0171(13) 0.0133(12) 0.0148(12) -0.0022(10) 0.0057(10) 0.0020(11)
C18 0.0131(12) 0.0137(12) 0.0130(12) -0.0014(10) 0.0018(10) 0.0015(10)
C19 0.0125(14) 0.0315(18) 0.049(2) 0.0189(17) 0.0021(14) -0.0056(13)
C20 0.0098(12) 0.0167(13) 0.0221(14) 0.0004(11) 0.0017(11) -0.0015(10)
C21 0.0093(12) 0.0178(13) 0.0189(13) -0.0006(11) 0.0006(10) 0.0006(10)
C22 0.0125(12) 0.0121(12) 0.0118(12) -0.0024(9) 0.0023(10) 0.0023(10)
C23 0.0175(14) 0.0237(14) 0.0151(13) 0.0039(11) 0.0022(11) 0.0056(12)
C24 0.0139(12) 0.0110(11) 0.0122(12) 0.0005(9) 0.0002(10) 0.0002(10)
F1 0.0175(9) 0.0106(7) 0.0314(10) -0.0056(7) 0.0120(8) -0.0015(7)
F2 0.0217(9) 0.0089(7) 0.0295(10) -0.0011(7) 0.0087(8) -0.0054(7)
F3 0.0148(8) 0.0204(8) 0.0149(8) 0.0008(7) 0.0066(6) -0.0068(7)
F4 0.0183(8) 0.0166(8) 0.0242(9) -0.0045(7) 0.0141(7) 0.0003(7)

loop_
_atom_type_symbol
_atom_type_description
_atom_type_scat_dispersion_real
_atom_type_scat_dispersion_imag
_atom_type_scat_source
C C 0.0033 0.0016 'International Tables Vol C Tables 4.2.6.8 and 6.1.1.4'
H H 0.0000 0.0000 'International Tables Vol C Tables 4.2.6.8 and 6.1.1.4'
O O 0.0106 0.0060 'International Tables Vol C Tables 4.2.6.8 and 6.1.1.4'
F F 0.0171 0.0103 'International Tables Vol C Tables 4.2.6.8 and 6.1.1.4'
P P 0.1023 0.0942 'International Tables Vol C Tables 4.2.6.8 and 6.1.1.4'
Rh Rh -1.1178 0.9187 'International Tables Vol C Tables 4.2.6.8 and 6.1.1.4'
I I -0.4742 1.8119 'International Tables Vol C Tables 4.2.6.8 and 6.1.1.4'

loop_
_geom_angle_atom_site_label_1
_geom_angle_atom_site_label_2
_geom_angle_atom_site_label_3
_geom_angle
C24 Rh1 O1 173.71(11)
C24 Rh1 O2 91.30(10)
O1 Rh1 O2 88.64(8)
C24 Rh1 P1 90.70(9)
O1 Rh1 P1 89.33(6)
O2 Rh1 P1 177.95(6)
C7 P1 C13 102.88(12)
C7 P1 C1 102.14(12)
C13 P1 C1 106.93(12)
C7 P1 Rh1 121.61(9)
C13 P1 Rh1 113.39(9)
C1 P1 Rh1 108.56(9)
C20 O1 Rh1 127.51(19)
C22 O2 Rh1 126.54(18)
C2 C1 C6 116.7(2)
C2 C1 P1 123.4(2)
C6 C1 P1 119.6(2)
F1 C2 C1 122.0(2)
F1 C2 C3 115.3(2)
C1 C2 C3 122.7(3)
F2 C3 C4 120.1(2)
F2 C3 C2 120.1(2)
C4 C3 C2 119.8(3)
F3 C4 C3 120.6(2)
F3 C4 C5 120.5(2)
C3 C4 C5 118.9(3)
F4 C5 C4 116.9(2)
F4 C5 C6 121.1(2)
C4 C5 C6 122.0(3)
C5 C6 C1 119.8(2)
C5 C6 I1 115.59(19)
C1 C6 I1 124.6(2)
C12 C7 C8 119.7(3)
C12 C7 P1 119.5(2)
C8 C7 P1 120.7(2)
C9 C8 C7 119.9(3)
C8 C9 C10 120.2(3)
C11 C10 C9 119.5(3)
C10 C11 C12 120.8(3)
C11 C12 C7 119.8(3)
C18 C13 C14 119.0(2)
C18 C13 P1 117.8(2)
C14 C13 P1 123.2(2)
C15 C14 C13 120.3(3)
C14 C15 C16 120.4(3)
C17 C16 C15 119.8(3)
C16 C17 C18 120.1(3)
C17 C18 C13 120.4(3)
O1 C20 C21 125.9(3)
O1 C20 C19 114.1(3)
C21 C20 C19 120.0(3)
C20 C21 C22 125.4(3)
O2 C22 C21 125.9(3)
O2 C22 C23 115.1(3)
C21 C22 C23 119.0(3)
O3 C24 Rh1 176.4(3)

loop_
_geom_bond_atom_site_label_1
_geom_bond_atom_site_label_2
_geom_bond_distance
Rh1 C24 1.815(3)
Rh1 O1 2.036(2)
Rh1 O2 2.064(2)
Rh1 P1 2.2455(7)
I1 C6 2.101(3)
P1 C7 1.827(3)
P1 C13 1.828(3)
P1 C1 1.851(3)
O1 C20 1.281(3)
O2 C22 1.277(3)
O3 C24 1.151(4)
C1 C2 1.389(4)
C1 C6 1.415(4)
C2 F1 1.343(3)
C2 C3 1.390(4)
C3 F2 1.337(3)
C3 C4 1.374(4)
C4 F3 1.337(3)
C4 C5 1.379(4)
C5 F4 1.345(3)
C5 C6 1.389(4)
C7 C12 1.395(4)
C7 C8 1.396(4)
C8 C9 1.388(4)
C9 C10 1.397(4)
C10 C11 1.384(4)
C11 C12 1.386(4)
C13 C18 1.396(4)
C13 C14 1.397(4)
C14 C15 1.389(4)
C15 C16 1.390(4)
C16 C17 1.386(4)
C17 C18 1.396(4)
C19 C20 1.506(4)
C20 C21 1.389(4)
C21 C22 1.403(4)
C22 C23 1.504(4)

loop_
_geom_torsion_atom_site_label_1
_geom_torsion_atom_site_label_2
_geom_torsion_atom_site_label_3
_geom_torsion_atom_site_label_4
_geom_torsion
C7 P1 C1 C2 -122.7(2)
C13 P1 C1 C2 -15.0(3)
Rh1 P1 C1 C2 107.7(2)
C7 P1 C1 C6 64.4(2)
C13 P1 C1 C6 172.1(2)
Rh1 P1 C1 C6 -65.2(2)
C6 C1 C2 F1 176.9(2)
P1 C1 C2 F1 3.8(4)
C6 C1 C2 C3 -1.8(4)
P1 C1 C2 C3 -174.9(2)
F1 C2 C3 F2 3.5(4)
C1 C2 C3 F2 -177.8(3)
F1 C2 C3 C4 -176.3(2)
C1 C2 C3 C4 2.4(4)
F2 C3 C4 F3 -1.2(4)
C2 C3 C4 F3 178.6(2)
F2 C3 C4 C5 179.8(2)
C2 C3 C4 C5 -0.5(4)
F3 C4 C5 F4 -2.5(4)
C3 C4 C5 F4 176.6(2)
F3 C4 C5 C6 178.9(2)
C3 C4 C5 C6 -2.1(4)
F4 C5 C6 C1 -175.8(2)
C4 C5 C6 C1 2.7(4)
F4 C5 C6 I1 3.0(3)
C4 C5 C6 I1 -178.4(2)
C2 C1 C6 C5 -0.8(4)
P1 C1 C6 C5 172.6(2)
C2 C1 C6 I1 -179.5(2)
P1 C1 C6 I1 -6.1(3)
C13 P1 C7 C12 99.1(2)
C1 P1 C7 C12 -150.1(2)
Rh1 P1 C7 C12 -29.2(3)
C13 P1 C7 C8 -79.9(2)
C1 P1 C7 C8 30.9(3)
Rh1 P1 C7 C8 151.82(19)
C12 C7 C8 C9 0.0(4)
P1 C7 C8 C9 179.0(2)
C7 C8 C9 C10 0.3(4)
C8 C9 C10 C11 -0.7(4)
C9 C10 C11 C12 1.0(5)
C10 C11 C12 C7 -0.7(4)
C8 C7 C12 C11 0.2(4)
P1 C7 C12 C11 -178.8(2)
C7 P1 C13 C18 -153.3(2)
C1 P1 C13 C18 99.6(2)
Rh1 P1 C13 C18 -20.0(2)
C7 P1 C13 C14 27.6(3)
C1 P1 C13 C14 -79.5(2)
Rh1 P1 C13 C14 160.8(2)
C18 C13 C14 C15 -2.2(4)
P1 C13 C14 C15 176.9(2)
C13 C14 C15 C16 0.0(4)
C14 C15 C16 C17 1.8(4)
C15 C16 C17 C18 -1.4(4)
C16 C17 C18 C13 -0.8(4)
C14 C13 C18 C17 2.6(4)
P1 C13 C18 C17 -176.5(2)
Rh1 O1 C20 C21 -1.5(5)
Rh1 O1 C20 C19 179.2(2)
O1 C20 C21 C22 0.4(5)
C19 C20 C21 C22 179.6(3)
Rh1 O2 C22 C21 -4.0(4)
Rh1 O2 C22 C23 176.66(18)
C20 C21 C22 O2 2.6(5)
C20 C21 C22 C23 -178.0(3)
